data_2209915
loop_
_publ_author_name
'Maria Gdaniec'
'Igor Bensemann'
'Tadeusz Po\/lo\'nski'

_publ_section_title
;
 2,2'-(<i>p</i>-Phenylenediimino)dipyridinium dichloride hexahydrate
;
_journal_coeditor_code KP2032
_journal_issue 8
_journal_name_full 'Acta Crystallographica Section E'
_journal_page_first o3319
_journal_page_last o3321
_journal_paper_doi 10.1107/S1600536806026687
_journal_volume 62
_journal_year 2006
_chemical_formula_iupac 'C16 H16 N4 2+, 2Cl -, 6H2 O'
_chemical_formula_moiety 'C16 H16 N4 2+, 2Cl -, 6H2 O'
_chemical_formula_sum 'C16 H28 Cl2 N4 O6'
_chemical_formula_weight 443.32
_chemical_name_systematic
;
2,2'-(p-Phenylenediimino)dipyridinium dichloride hexahydrate
;
_space_group_IT_number 2
_symmetry_cell_setting triclinic
_symmetry_space_group_name_Hall '-P 1'
_symmetry_space_group_name_H-M 'P -1'
_atom_sites_solution_hydrogens difmap
_atom_sites_solution_primary direct
_atom_sites_solution_secondary difmap
_audit_creation_method SHELXL-97
_cell_angle_alpha 65.572(12)
_cell_angle_beta 89.030(10)
_cell_angle_gamma 75.472(10)
_cell_formula_units_Z 1
_cell_length_a 8.2870(10)
_cell_length_b 8.3104(10)
_cell_length_c 9.1906(12)
_cell_measurement_reflns_used 3148
_cell_measurement_temperature 170(2)
_cell_measurement_theta_max 50
_cell_measurement_theta_min 4
_cell_volume 555.14(14)
_computing_cell_refinement
;
CrysAlis CCD
;
_computing_data_collection
;
CrysAlis CCD (Oxford Diffraction, 2000)
;
_computing_data_reduction
;
CrysAlis RED (Oxford Diffraction, 2000)
;
_computing_molecular_graphics
;
Stereochemical Workstation Operation Manual (Siemens, 1989)
;
_computing_publication_material SHELXL97
_computing_structure_refinement 'SHELXL97 (Sheldrick, 1997)'
_computing_structure_solution 'SHELXS97 (Sheldrick, 1997)'
_diffrn_ambient_temperature 170(2)
_diffrn_measured_fraction_theta_full 0.992
_diffrn_measured_fraction_theta_max 0.992
_diffrn_measurement_device_type 'Kuma KM4CCD \k-geometry'
_diffrn_measurement_method \w
_diffrn_radiation_monochromator graphite
_diffrn_radiation_source 'fine-focus sealed tube'
_diffrn_radiation_type MoK\a
_diffrn_radiation_wavelength 0.71073
_diffrn_reflns_av_R_equivalents 0.0273
_diffrn_reflns_av_sigmaI/netI 0.0263
_diffrn_reflns_limit_h_max 9
_diffrn_reflns_limit_h_min -9
_diffrn_reflns_limit_k_max 9
_diffrn_reflns_limit_k_min -8
_diffrn_reflns_limit_l_max 10
_diffrn_reflns_limit_l_min -7
_diffrn_reflns_number 3011
_diffrn_reflns_theta_full 25.02
_diffrn_reflns_theta_max 25.02
_diffrn_reflns_theta_min 2.45
_diffrn_standards_number 0
_exptl_absorpt_coefficient_mu 0.330
_exptl_absorpt_correction_type none
_exptl_crystal_colour colourless
_exptl_crystal_density_diffrn 1.326
_exptl_crystal_density_method 'not measured'
_exptl_crystal_description block
_exptl_crystal_F_000 234
_exptl_crystal_size_max 0.40
_exptl_crystal_size_mid 0.40
_exptl_crystal_size_min 0.40
_refine_diff_density_max 0.209
_refine_diff_density_min -0.219
_refine_ls_extinction_coef 0.064(10)
_refine_ls_extinction_expression Fc^*^=kFc[1+0.001xFc^2^\l^3^/sin(2\q)]^-1/4^
_refine_ls_extinction_method SHELXL97
_refine_ls_goodness_of_fit_ref 1.065
_refine_ls_hydrogen_treatment refU
_refine_ls_matrix_type full
_refine_ls_number_parameters 142
_refine_ls_number_reflns 1942
_refine_ls_number_restraints 0
_refine_ls_restrained_S_all 1.065
_refine_ls_R_factor_all 0.0398
_refine_ls_R_factor_gt 0.0360
_refine_ls_shift/su_max 0.000
_refine_ls_shift/su_mean 0.000
_refine_ls_structure_factor_coef Fsqd
_refine_ls_weighting_details 'calc w=1/[\s^2^(Fo^2^)+(0.0572P)^2^+0.1307P] where P=(Fo^2^+2Fc^2^)/3'
_refine_ls_weighting_scheme calc
_refine_ls_wR_factor_gt 0.0968
_refine_ls_wR_factor_ref 0.1009
_reflns_number_gt 1757
_reflns_number_total 1942
_reflns_threshold_expression I>2\s(I)
_cod_data_source_file kp2032.cif
_cod_data_source_block I
_cod_original_sg_symbol_Hall -P1
_cod_database_code 2209915
_cod_database_fobs_code 2209915

loop_
_symmetry_equiv_pos_as_xyz
'x, y, z'
'-x, -y, -z'

loop_
_atom_site_type_symbol
_atom_site_label
_atom_site_fract_x
_atom_site_fract_y
_atom_site_fract_z
_atom_site_U_iso_or_equiv
_atom_site_adp_type
_atom_site_calc_flag
_atom_site_refinement_flags
_atom_site_occupancy
Cl Cl1 0.47095(6) 0.69261(6) -0.37170(5) 0.0521(2) Uani d . 1
O O1W 0.91574(17) 0.76384(19) 0.24879(17) 0.0567(4) Uani d . 1
H H1WA 0.8521 0.8009 0.3085 0.064(7) Uiso d R 1
H H1WB 1.0151 0.7191 0.2946 0.081(8) Uiso d R 1
O O2W 0.74753(17) 0.8964(2) 0.45752(18) 0.0625(4) Uani d . 1
H H2WA 0.6696 0.8491 0.5016 0.085(9) Uiso d R 1
H H2WB 0.6987 1.0101 0.4233 0.084(8) Uiso d R 1
O O3W 1.2306(2) 0.6093(3) 0.4144(2) 0.0921(6) Uani d . 1
H H3WA 1.3052 0.5368 0.3892 0.103(10) Uiso d R 1
H H3WB 1.2783 0.6573 0.4607 0.100(10) Uiso d R 1
N N1 0.84355(16) 0.51561(18) 0.15843(16) 0.0378(3) Uani d . 1
H H1 0.8421 0.6114 0.1811 0.050(5) Uiso d R 1
N N2 0.63319(18) 0.68630(18) -0.05458(17) 0.0419(4) Uani d . 1
H H2 0.5890 0.6865 -0.1434 0.051(5) Uiso d R 1
C C2 0.74674(19) 0.5294(2) 0.03585(19) 0.0358(4) Uani d . 1
C C3 0.7710(2) 0.3748(2) 0.0016(2) 0.0442(4) Uani d . 1
H H3 0.7052 0.3873 -0.0893 0.043(5) Uiso d R 1
C C4 0.8864(3) 0.2162(2) 0.0954(2) 0.0528(5) Uani d . 1
H H4 0.9027 0.1149 0.0667 0.076(7) Uiso d R 1
C C5 0.9808(2) 0.2050(3) 0.2259(2) 0.0561(5) Uani d . 1
H H5 1.0663 0.0967 0.2914 0.066(6) Uiso d R 1
C C6 0.9575(2) 0.3561(2) 0.2536(2) 0.0469(4) Uani d . 1
H H6 1.0150 0.3633 0.3396 0.051(5) Uiso d R 1
C C7 0.57099(18) 0.8438(2) -0.02286(19) 0.0346(4) Uani d . 1
C C8 0.5463(2) 1.0151(2) -0.14945(18) 0.0381(4) Uani d . 1
H H8 0.5795 1.0269 -0.2532 0.041(5) Uiso d R 1
C C9 0.5243(2) 0.8280(2) 0.12679(19) 0.0385(4) Uani d . 1
H H9 0.5375 0.7099 0.2148 0.042(5) Uiso d R 1

loop_
_atom_site_aniso_label
_atom_site_aniso_U_11
_atom_site_aniso_U_22
_atom_site_aniso_U_33
_atom_site_aniso_U_12
_atom_site_aniso_U_13
_atom_site_aniso_U_23
Cl1 0.0556(3) 0.0532(3) 0.0520(3) -0.0122(2) 0.0034(2) -0.0279(2)
O1W 0.0517(8) 0.0581(8) 0.0702(9) -0.0110(6) 0.0024(7) -0.0387(7)
O2W 0.0499(8) 0.0557(9) 0.0730(10) -0.0029(7) 0.0018(7) -0.0249(7)
O3W 0.0505(9) 0.1292(16) 0.1248(16) 0.0013(9) -0.0109(9) -0.0943(14)
N1 0.0353(7) 0.0325(7) 0.0443(7) -0.0067(5) 0.0032(6) -0.0163(6)
N2 0.0464(8) 0.0365(7) 0.0424(8) -0.0011(6) -0.0048(6) -0.0217(6)
C2 0.0351(8) 0.0335(8) 0.0399(8) -0.0094(6) 0.0088(6) -0.0167(7)
C3 0.0495(10) 0.0386(9) 0.0510(10) -0.0140(7) 0.0119(8) -0.0243(8)
C4 0.0598(12) 0.0336(9) 0.0659(12) -0.0100(8) 0.0212(9) -0.0240(8)
C5 0.0505(11) 0.0381(10) 0.0617(12) 0.0004(8) 0.0085(9) -0.0108(9)
C6 0.0375(9) 0.0441(10) 0.0483(10) -0.0033(7) 0.0013(7) -0.0133(8)
C7 0.0305(7) 0.0335(8) 0.0396(8) -0.0031(6) -0.0026(6) -0.0182(7)
C8 0.0395(8) 0.0402(9) 0.0314(8) -0.0049(7) 0.0010(6) -0.0152(7)
C9 0.0412(9) 0.0319(8) 0.0354(8) -0.0055(6) 0.0012(6) -0.0099(6)

loop_
_atom_type_symbol
_atom_type_description
_atom_type_scat_dispersion_real
_atom_type_scat_dispersion_imag
_atom_type_scat_source
C C 0.0033 0.0016 'International Tables Vol C Tables 4.2.6.8 and 6.1.1.4'
H H 0.0000 0.0000 'International Tables Vol C Tables 4.2.6.8 and 6.1.1.4'
N N 0.0061 0.0033 'International Tables Vol C Tables 4.2.6.8 and 6.1.1.4'
Cl Cl 0.1484 0.1585 'International Tables Vol C Tables 4.2.6.8 and 6.1.1.4'
O O 0.0106 0.0060 'International Tables Vol C Tables 4.2.6.8 and 6.1.1.4'

loop_
_geom_angle_atom_site_label_1
_geom_angle_atom_site_label_2
_geom_angle_atom_site_label_3
_geom_angle_site_symmetry_1
_geom_angle_site_symmetry_3
_geom_angle
_geom_angle_publ_flag
H1WA O1W H1WB . . 108.7 ?
H2WA O2W H2WB . . 101.2 ?
H3WA O3W H3WB . . 108.9 ?
C2 N1 C6 . . 122.08(15) y
C2 N1 H1 . . 123.0 ?
C6 N1 H1 . . 114.8 ?
C2 N2 C7 . . 128.24(13) y
C2 N2 H2 . . 113.6 ?
C7 N2 H2 . . 118.1 ?
N2 C2 N1 . . 121.28(14) ?
N2 C2 C3 . . 120.54(15) ?
N1 C2 C3 . . 118.15(15) ?
C4 C3 C2 . . 119.70(17) ?
C4 C3 H3 . . 122.5 ?
C2 C3 H3 . . 117.7 ?
C3 C4 C5 . . 120.49(16) ?
C3 C4 H4 . . 117.7 ?
C5 C4 H4 . . 121.8 ?
C6 C5 C4 . . 118.49(17) ?
C6 C5 H5 . . 119.0 ?
C4 C5 H5 . . 122.4 ?
C5 C6 N1 . . 121.01(17) ?
C5 C6 H6 . . 125.3 ?
N1 C6 H6 . . 113.7 ?
C9 C7 C8 . . 120.19(14) ?
C9 C7 N2 . . 121.54(14) ?
C8 C7 N2 . . 118.09(14) ?
C7 C8 C9 . 2_675 120.17(14) ?
C7 C8 H8 . . 120.6 ?
C9 C8 H8 2_675 . 119.3 ?
C7 C9 C8 . 2_675 119.64(15) ?
C7 C9 H9 . . 121.1 ?
C8 C9 H9 2_675 . 119.3 ?

loop_
_geom_bond_atom_site_label_1
_geom_bond_atom_site_label_2
_geom_bond_site_symmetry_2
_geom_bond_distance
_geom_bond_publ_flag
O1W H1WA . 0.8500 ?
O1W H1WB . 0.8500 ?
O2W H2WA . 0.8500 ?
O2W H2WB . 0.8500 ?
O3W H3WA . 0.8500 ?
O3W H3WB . 0.8500 ?
N1 C2 . 1.343(2) y
N1 C6 . 1.362(2) y
N1 H1 . 0.8999 ?
N2 C2 . 1.338(2) y
N2 C7 . 1.4264(19) y
N2 H2 . 0.9001 ?
C2 C3 . 1.411(2) ?
C3 C4 . 1.361(3) ?
C3 H3 . 0.9600 ?
C4 C5 . 1.401(3) ?
C4 H4 . 0.9600 ?
C5 C6 . 1.349(3) ?
C5 H5 . 0.9600 ?
C6 H6 . 0.9600 ?
C7 C9 . 1.384(2) ?
C7 C8 . 1.384(2) ?
C8 C9 2_675 1.387(2) ?
C8 H8 . 0.9600 ?
C9 C8 2_675 1.387(2) ?
C9 H9 . 0.9600 ?

loop_
_geom_hbond_atom_site_label_D
_geom_hbond_atom_site_label_H
_geom_hbond_atom_site_label_A
_geom_hbond_site_symmetry_A
_geom_hbond_distance_DH
_geom_hbond_distance_HA
_geom_hbond_distance_DA
_geom_hbond_angle_DHA
O1W H1WA O2W . 0.85 1.94 2.779(2) 168
O1W H1WB O3W . 0.85 1.91 2.759(2) 175
O2W H2WA Cl1 1_556 0.85 2.35 3.1957(17) 175
O2W H2WB Cl1 2_675 0.85 2.37 3.2067(16) 168
O3W H3WA Cl1 2_765 0.85 2.36 3.1986(17) 169
O3W H3WB Cl1 1_656 0.85 2.39 3.2036(17) 161
N1 H1 O1W . 0.90 1.85 2.7121(18) 160
N2 H2 Cl1 . 0.90 2.31 3.2056(15) 179

loop_
_geom_torsion_atom_site_label_1
_geom_torsion_atom_site_label_2
_geom_torsion_atom_site_label_3
_geom_torsion_atom_site_label_4
_geom_torsion_site_symmetry_4
_geom_torsion
_geom_torsion_publ_flag
C7 N2 C2 N1 . -13.8(3) y
C7 N2 C2 C3 . 168.02(16) ?
C6 N1 C2 N2 . 178.72(15) ?
C6 N1 C2 C3 . -3.0(2) ?
N2 C2 C3 C4 . -179.64(16) ?
N1 C2 C3 C4 . 2.1(2) ?
C2 C3 C4 C5 . 0.2(3) ?
C3 C4 C5 C6 . -1.6(3) ?
C4 C5 C6 N1 . 0.8(3) ?
C2 N1 C6 C5 . 1.6(3) ?
C2 N2 C7 C9 . -45.1(2) y
C2 N2 C7 C8 . 139.67(17) ?
C9 C7 C8 C9 2_675 0.4(3) ?
N2 C7 C8 C9 2_675 175.73(14) ?
C8 C7 C9 C8 2_675 -0.4(3) ?
N2 C7 C9 C8 2_675 -175.56(14) ?
